data_7118312
loop_
_publ_author_name
'Zhang, Jiangwei'
'Li, Qi'
'Zeng, Mengyan'
'Huang, Yichao'
'Zhang, Jin'
'Hao, Jian'
'Wei, Yongge'

_publ_section_title
;
 The proton-controlled synthesis of unprecedented diol functionalized
 Anderson-type POMs.
;
_journal_issue 11
_journal_name_full 'Chemical communications (Cambridge, England)'
_journal_page_first 2378
_journal_page_last 2381
_journal_paper_doi 10.1039/c5cc10071b
_journal_volume 52
_journal_year 2016
_chemical_formula_moiety 'C4 H12 Cr Mo6 N O24, 2(H2 O), 3(C3 H7 N O), 2(C16 H36 N)'
_chemical_formula_sum 'C45 H109 Cr Mo6 N6 O29'
_chemical_formula_weight 1826.00
_chemical_name_systematic
;
 ? 
;
_space_group_crystal_system triclinic
_space_group_IT_number 2
_space_group_name_Hall '-P 1'
_space_group_name_H-M_alt 'P -1'
_symmetry_space_group_name_Hall '-P 1'
_symmetry_space_group_name_H-M 'P -1'
_atom_sites_solution_hydrogens geom
_atom_sites_solution_primary direct
_atom_sites_solution_secondary difmap
_audit_creation_date 2015-03-24
_audit_creation_method
;
Olex2 1.2
(compiled 2014.03.20 svn.r2914 for OlexSys, GUI svn.r4816)
;
_audit_update_record
;
2015-03-25 deposited with the CCDC.
2015-12-16 downloaded from the CCDC.
;
_cell_angle_alpha 86.768(7)
_cell_angle_beta 88.944(8)
_cell_angle_gamma 63.016(9)
_cell_formula_units_Z 2
_cell_length_a 13.5540(14)
_cell_length_b 13.7899(10)
_cell_length_c 21.0955(18)
_cell_measurement_reflns_used 11106
_cell_measurement_temperature 293(2)
_cell_measurement_theta_max 29.1721
_cell_measurement_theta_min 3.0600
_cell_volume 3508.0(6)
_computing_cell_refinement
;
CrysAlisPro, Agilent Technologies,
Version 1.171.35.11 (release 16-05-2011 CrysAlis171 .NET)
(compiled May 16 2011,17:55:39)
;
_computing_data_collection
;
CrysAlisPro, Agilent Technologies,
Version 1.171.35.11 (release 16-05-2011 CrysAlis171 .NET)
(compiled May 16 2011,17:55:39)
;
_computing_data_reduction
;
CrysAlisPro, Agilent Technologies,
Version 1.171.35.11 (release 16-05-2011 CrysAlis171 .NET)
(compiled May 16 2011,17:55:39)
;
_computing_molecular_graphics 'Olex2 (Dolomanov et al., 2009)'
_computing_publication_material 'Olex2 (Dolomanov et al., 2009)'
_computing_structure_refinement 'XL (Sheldrick, 2008)'
_computing_structure_solution 'SHELXS-97 (Sheldrick, 1990)'
_diffrn_ambient_temperature 293(2)
_diffrn_detector_area_resol_mean 16.0971
_diffrn_measured_fraction_theta_full 0.998
_diffrn_measured_fraction_theta_max 0.998
_diffrn_measurement_details
;
  1 omega  -72.00  -30.00   1.0000    2.7500
omega____ theta____ kappa____ phi______ frames
    -      -15.9711  -37.0000  -90.0000 42

  2 omega  -15.00   10.00   1.0000    2.7500
omega____ theta____ kappa____ phi______ frames
    -      -15.9711  -37.0000  120.0000 25

  3 omega  -41.00  -11.00   1.0000    2.7500
omega____ theta____ kappa____ phi______ frames
    -      -15.9711   77.0000 -180.0000 30

  4 omega  -10.00   88.00   1.0000    2.7500
omega____ theta____ kappa____ phi______ frames
    -       21.2836   79.0000  106.0000 98

  5 omega    3.00   80.00   1.0000    2.7500
omega____ theta____ kappa____ phi______ frames
    -       21.2836    0.0000  -30.0000 77

  6 omega    5.00   32.00   1.0000    2.7500
omega____ theta____ kappa____ phi______ frames
    -       21.2836   37.0000   90.0000 27

  7 omega   -8.00   86.00   1.0000    2.7500
omega____ theta____ kappa____ phi______ frames
    -       21.2836   77.0000  -30.0000 94

  8 omega  -48.00   47.00   1.0000    2.7500
omega____ theta____ kappa____ phi______ frames
    -       21.2836  -77.0000 -150.0000 95
;
_diffrn_measurement_device_type 'Xcalibur, Eos, Gemini'
_diffrn_measurement_method '\w scans'
_diffrn_orient_matrix_UB_11 -0.0434007000
_diffrn_orient_matrix_UB_12 0.0362980000
_diffrn_orient_matrix_UB_13 -0.0205620000
_diffrn_orient_matrix_UB_21 -0.0391720000
_diffrn_orient_matrix_UB_22 -0.0070734000
_diffrn_orient_matrix_UB_23 0.0199442000
_diffrn_orient_matrix_UB_31 -0.0053712000
_diffrn_orient_matrix_UB_32 0.0443838000
_diffrn_orient_matrix_UB_33 0.0176501000
_diffrn_radiation_monochromator graphite
_diffrn_radiation_type 'Mo K\a'
_diffrn_radiation_wavelength 0.7107
_diffrn_reflns_av_R_equivalents 0.0298
_diffrn_reflns_av_unetI/netI 0.0409
_diffrn_reflns_limit_h_max 16
_diffrn_reflns_limit_h_min -16
_diffrn_reflns_limit_k_max 15
_diffrn_reflns_limit_k_min -17
_diffrn_reflns_limit_l_max 26
_diffrn_reflns_limit_l_min -26
_diffrn_reflns_number 30886
_diffrn_reflns_theta_full 26.00
_diffrn_reflns_theta_max 26.00
_diffrn_reflns_theta_min 3.07
_diffrn_source 'Enhance (Mo) X-ray Source'
_exptl_absorpt_coefficient_mu 1.266
_exptl_absorpt_correction_T_max 0.904
_exptl_absorpt_correction_T_min 0.429
_exptl_absorpt_correction_type multi-scan
_exptl_absorpt_process_details
;
CrysAlisPro, Agilent Technologies,
Version 1.171.35.11 (release 16-05-2011 CrysAlis171 .NET)
(compiled May 16 2011,17:55:39)
Empirical absorption correction using spherical harmonics,
 implemented in SCALE3 ABSPACK scaling algorithm.
;
_exptl_crystal_colour pink
_exptl_crystal_density_diffrn 1.723
_exptl_crystal_density_method 'not measured'
_exptl_crystal_description block
_exptl_crystal_F_000 1852
_exptl_crystal_size_max 0.7
_exptl_crystal_size_mid 0.7
_exptl_crystal_size_min 0.08
_refine_diff_density_max 0.923
_refine_diff_density_min -0.874
_refine_diff_density_rms 0.100
_refine_ls_extinction_method none
_refine_ls_goodness_of_fit_ref 1.050
_refine_ls_hydrogen_treatment mixed
_refine_ls_matrix_type full
_refine_ls_number_parameters 803
_refine_ls_number_reflns 13739
_refine_ls_number_restraints 0
_refine_ls_restrained_S_all 1.050
_refine_ls_R_factor_all 0.0442
_refine_ls_R_factor_gt 0.0339
_refine_ls_shift/su_max 0.000
_refine_ls_shift/su_mean 0.000
_refine_ls_structure_factor_coef Fsqd
_refine_ls_weighting_details 'calc w=1/[\s^2^(Fo^2^)+(0.0000P)^2^+0.0000P] where P=(Fo^2^+2Fc^2^)/3'
_refine_ls_weighting_scheme calc
_refine_ls_wR_factor_gt 0.0614
_refine_ls_wR_factor_ref 0.0737
_reflns_number_gt 11502
_reflns_number_total 13739
_reflns_threshold_expression >2sigma(I)
_cod_data_source_file c5cc10071b2.cif
_cod_data_source_block compound1
_cod_depositor_comments 'Adding full bibliography for 7118311--7118316.cif.'
_cod_original_cell_volume 3508.0(5)
_cod_database_code 7118312
_audit_block_doi 10.5517/cc146zfr
_reflns_odcompleteness_completeness 99.81
_reflns_odcompleteness_iscentric 1
_reflns_odcompleteness_theta 26.32
_olex2_refinement_description
;
1. Others
 Fixed Sof: O28(0.7) H28D(0.7) H28E(0.7)
 Fixed Uiso: H29C(0.047) H29D(0.047) H2A(0.023) H2B(0.023) H14A(0.019)
 H14B(0.019) H13A(0.018) H13B(0.018) H6A(0.02) H6B(0.02) H5A(0.019) H5B(0.019)
 H15A(0.022) H15B(0.022) H1A(0.018) H1B(0.018) H30A(0.024) H30B(0.024)
 H31A(0.027) H31B(0.027) H1C(0.058) H1D(0.058) H27A(0.028) H27B(0.028)
 H33A(0.026) H33B(0.026) H3A(0.019) H3B(0.019) H17A(0.018) H17B(0.018)
 H9A(0.018) H9B(0.018) H28A(0.045) H28B(0.045) H28C(0.045) H16A(0.036)
 H16B(0.036) H16C(0.036) H37(0.023) H40A(0.052) H40B(0.052) H40C(0.052)
 H25A(0.022) H25B(0.022) H32A(0.041) H32B(0.041) H32C(0.041) H10A(0.023)
 H10B(0.023) H26A(0.025) H26B(0.025) H21A(0.027) H21B(0.027) H29A(0.022)
 H29B(0.022) H34A(0.031) H34B(0.031) H38A(0.052) H38B(0.052) H38C(0.052)
 H42A(0.046) H42B(0.046) H42C(0.046) H18A(0.023) H18B(0.023) H39A(0.056)
 H39B(0.056) H39C(0.056) H41(0.03) H8A(0.042) H8B(0.042) H8C(0.042) H7A(0.028)
 H7B(0.028) H22A(0.032) H22B(0.032) H19A(0.033) H19B(0.033) H20A(0.053)
 H20B(0.053) H20C(0.053) H23A(0.044) H23B(0.044) H35A(0.033) H35B(0.033)
 H12A(0.072) H12B(0.072) H12C(0.072) H44(0.044) H11A(0.037) H11B(0.037)
 H36A(0.049) H36B(0.049) H36C(0.049) H24A(0.081) H24B(0.081) H24C(0.081)
 H43A(0.073) H43B(0.073) H43C(0.073) H45A(0.13) H45B(0.13) H45C(0.13)
 H28D(0.115) H28E(0.115)
 Fixed X: H4(0.8536) H3(1.0929) H29C(0.8912) H29D(0.8174) H6(0.8558)
 H5(1.0496) H2A(0.9574) H2B(0.8524) H14A(1.5958) H14B(1.6451) H13A(1.455)
 H13B(1.5017) H6A(1.4191) H6B(1.5321) H5A(1.5637) H5B(1.4592) H15A(1.4296)
 H15B(1.4816) H1A(0.8557) H1B(0.9628) H30A(1.396) H30B(1.5065) H31A(1.4635)
 H31B(1.5751) H27A(1.487) H27B(1.5336) H33A(1.2283) H33B(1.3045) H3A(1.1325)
 H3B(1.1318) H17A(1.6902) H17B(1.6765) H9A(1.6616) H9B(1.7392) H28A(1.4123)
 H28B(1.4913) H28C(1.3687) H16A(1.6148) H16B(1.4956) H16C(1.5631) H37(1.1102)
 H40A(0.7487) H40B(0.836) H40C(0.8705) H25A(1.4555) H25B(1.4843) H32A(1.6087)
 H32B(1.5976) H32C(1.4986) H10A(1.7083) H10B(1.7771) H26A(1.316) H26B(1.3517)
 H21A(1.2274) H21B(1.2333) H29A(1.3575) H29B(1.4665) H34A(1.2008) H34B(1.1121)
 H38A(1.1658) H38B(1.1241) H38C(1.2477) H42A(0.9373) H42B(0.9025) H42C(0.8139)
 H18A(1.5069) H18B(1.5022) H39A(1.117) H39B(1.2021) H39C(1.0751) H41(0.879)
 H8A(1.4164) H8B(1.3302) H8C(1.3057) H7A(1.3638) H7B(1.4742) H22A(1.3864)
 H22B(1.4006) H19A(1.6497) H19B(1.6618) H20A(1.4773) H20B(1.5686) H20C(1.488)
 H23A(1.2191) H23B(1.2353) H35A(1.1815) H35B(1.1166) H12A(1.7774) H12B(1.7981)
 H12C(1.896) H44(1.0292) H11A(1.9022) H11B(1.9) H36A(0.9606) H36B(1.0011)
 H36C(1.0247) H24A(1.2893) H24B(1.379) H24C(1.3902) H43A(1.1574) H43B(1.2751)
 H43C(1.2131) H45A(1.1742) H45B(1.2279) H45C(1.285) H28D(0.6308) H28E(0.5345)
 Fixed Y: H4(0.898) H3(0.5976) H29C(0.8699) H29D(0.8288) H6(0.6922) H5(0.7141)
 H2A(1.0143) H2B(1.0043) H14A(0.3138) H14B(0.2321) H13A(0.4358) H13B(0.3541)
 H6A(0.4914) H6B(0.4617) H5A(0.5753) H5B(0.5856) H15A(0.2965) H15B(0.2123)
 H1A(0.8208) H1B(0.7159) H30A(1.0207) H30B(1.002) H31A(0.8294) H31B(0.8131)
 H27A(1.2658) H27B(1.172) H33A(1.2261) H33B(1.17) H3A(0.7315) H3B(0.8457)
 H17A(0.4058) H17B(0.5102) H9A(0.322) H9B(0.299) H28A(1.2913) H28B(1.3368)
 H28C(1.385) H16A(0.0905) H16B(0.1194) H16C(0.1747) H37(0.436) H40A(0.667)
 H40B(0.7023) H40C(0.6109) H25A(1.1299) H25B(1.0479) H32A(0.8988) H32B(0.7951)
 H32C(0.9114) H10A(0.4553) H10B(0.4448) H26A(1.2644) H26B(1.1819) H21A(1.0278)
 H21B(1.1222) H29A(0.9309) H29B(0.9147) H34A(1.0611) H34B(1.1563) H38A(0.5467)
 H38B(0.4852) H38C(0.4301) H42A(0.4228) H42B(0.4023) H42C(0.4496) H18A(0.5061)
 H18B(0.611) H39A(0.3036) H39B(0.274) H39C(0.3429) H41(0.5304) H8A(0.557)
 H8B(0.6803) H8C(0.5914) H7A(0.6793) H7B(0.646) H22A(0.9006) H22B(0.9936)
 H19A(0.599) H19B(0.49) H20A(0.695) H20B(0.633) H20C(0.5861) H23A(0.9478)
 H23B(1.0388) H35A(1.1747) H35B(1.2791) H12A(0.312) H12B(0.2146) H12C(0.2135)
 H44(0.9403) H11A(0.3483) H11B(0.2628) H36A(1.2545) H36B(1.2424) H36C(1.1384)
 H24A(0.8842) H24B(0.8159) H24C(0.9082) H43A(0.9994) H43B(0.9004) H43C(0.9702)
 H45A(0.7338) H45B(0.7967) H45C(0.7305) H28D(0.8575) H28E(0.9273)
 Fixed Z: H4(0.3228) H3(0.1733) H29C(0.4146) H29D(0.4057) H6(0.3255)
 H5(0.3645) H2A(0.104) H2B(0.0826) H14A(0.3759) H14B(0.3214) H13A(0.3071)
 H13B(0.2529) H6A(0.1758) H6B(0.1411) H5A(0.2123) H5B(0.25) H15A(0.3711)
 H15B(0.3183) H1A(0.0826) H1B(0.1044) H30A(0.3485) H30B(0.3142) H31A(0.3625)
 H31B(0.3307) H27A(0.1595) H27B(0.112) H33A(0.2354) H33B(0.2947) H3A(0.1382)
 H3B(0.1354) H17A(0.3441) H17B(0.3042) H9A(0.1995) H9B(0.2583) H28A(0.033)
 H28B(0.0568) H28C(0.0805) H16A(0.3915) H16B(0.4167) H16C(0.4443) H37(0.1165)
 H40A(0.5466) H40B(0.5184) H40C(0.573) H25A(0.2275) H25B(0.1738) H32A(0.4146)
 H32B(0.4399) H32C(0.4468) H10A(0.158) H10B(0.2193) H26A(0.1617) H26B(0.1074)
 H21A(0.1885) H21B(0.1464) H29A(0.2683) H29B(0.2338) H34A(0.3052) H34B(0.2622)
 H38A(-0.0192) H38B(-0.0635) H38C(-0.0403) H42A(0.5425) H42B(0.476)
 H42C(0.5293) H18A(0.3823) H18B(0.3462) H39A(0.0593) H39B(0.0036) H39C(-0.0106)
 H41(0.3992) H8A(0.039) H8B(0.0401) H8C(0.0765) H7A(0.1486) H7B(0.1108)
 H22A(0.1423) H22B(0.103) H19A(0.4079) H19B(0.4419) H20A(0.4564) H20B(0.5086)
 H20C(0.4898) H23A(0.0871) H23B(0.0472) H35A(0.3846) H35B(0.34) H12A(0.0817)
 H12B(0.1306) H12C(0.0894) H44(0.4251) H11A(0.1438) H11B(0.1954) H36A(0.3439)
 H36B(0.4143) H36C(0.3777) H24A(-0.0104) H24B(0.0416) H24C(0) H43A(0.4395)
 H43B(0.4496) H43C(0.507) H45A(0.5299) H45B(0.5638) H45C(0.5044) H28D(0.0516)
 H28E(0.0185)
;

loop_
_space_group_symop_id
_space_group_symop_operation_xyz
1 'x, y, z'
2 '-x, -y, -z'

loop_
_atom_site_label
_atom_site_type_symbol
_atom_site_fract_x
_atom_site_fract_y
_atom_site_fract_z
_atom_site_U_iso_or_equiv
_atom_site_adp_type
_atom_site_occupancy
_atom_site_calc_flag
_atom_site_refinement_flags_posn
Mo1 Mo 0.75339(2) 0.71641(2) 0.202901(13) 0.01200(7) Uani 1 d .
Mo6 Mo 0.74001(2) 0.96245(2) 0.205916(13) 0.01182(7) Uani 1 d .
Mo3 Mo 1.20397(2) 0.52275(2) 0.294458(13) 0.01223(7) Uani 1 d .
Mo4 Mo 1.20381(2) 0.76604(2) 0.289914(14) 0.01479(7) Uani 1 d .
Cr1 Cr 0.97392(4) 0.74692(4) 0.24904(2) 0.00781(10) Uani 1 d .
Mo2 Mo 0.98022(2) 0.50129(2) 0.253739(13) 0.01142(7) Uani 1 d .
Mo5 Mo 0.97170(2) 0.98949(2) 0.251120(13) 0.01448(7) Uani 1 d .
O12 O 0.87947(17) 0.58488(18) 0.18413(10) 0.0133(5) Uani 1 d .
O24 O 0.68798(18) 0.99074(19) 0.13020(10) 0.0183(5) Uani 1 d .
O17 O 1.27082(18) 0.49415(19) 0.36594(10) 0.0189(5) Uani 1 d .
O9 O 1.07627(18) 0.90505(18) 0.31260(10) 0.0163(5) Uani 1 d .
O14 O 0.69367(19) 0.75476(19) 0.12917(11) 0.0198(5) Uani 1 d .
O4 O 0.87687(17) 0.89501(18) 0.27842(10) 0.0119(5) Uani 1 d .
H4 H 0.8536 0.8980 0.3228 0.028(10) Uiso 1 calc R
O1 O 0.87197(17) 0.79666(17) 0.17604(9) 0.0109(4) Uani 1 d .
O3 O 1.06984(17) 0.60209(17) 0.21779(10) 0.0114(5) Uani 1 d .
H3 H 1.0929 0.5976 0.1733 0.066(16) Uiso 1 calc R
O19 O 1.27141(19) 0.7376(2) 0.36065(11) 0.0252(6) Uani 1 d .
O15 O 0.89714(18) 0.46328(19) 0.29929(10) 0.0163(5) Uani 1 d .
O16 O 1.06260(18) 0.39035(18) 0.21244(10) 0.0168(5) Uani 1 d .
O29 O 0.8276(2) 0.8856(2) 0.39867(11) 0.0312(6) Uani 1 d .
H29C H 0.8912 0.8699 0.4146 0.047 Uiso 1 d R
H29D H 0.8174 0.8288 0.4057 0.047 Uiso 1 d R
O7 O 0.69313(17) 0.86242(18) 0.23893(10) 0.0136(5) Uani 1 d .
O10 O 1.25233(17) 0.62657(18) 0.25697(10) 0.0157(5) Uani 1 d .
O27 O 1.13360(19) 0.55567(19) 0.09417(11) 0.0193(5) Uani 1 d .
O22 O 1.04243(19) 1.0354(2) 0.20021(11) 0.0223(5) Uani 1 d .
O8 O 0.86873(17) 0.99851(18) 0.17648(10) 0.0134(5) Uani 1 d .
O6 O 0.88211(17) 0.67934(17) 0.28175(10) 0.0115(5) Uani 1 d .
H6 H 0.8558 0.6922 0.3255 0.055(14) Uiso 1 calc R
O18 O 1.28071(18) 0.41455(19) 0.24998(10) 0.0172(5) Uani 1 d .
N4 N 1.1429(2) 0.4283(2) 0.02658(13) 0.0213(6) Uani 1 d .
O20 O 1.27135(19) 0.8172(2) 0.24000(12) 0.0245(6) Uani 1 d .
O13 O 0.67390(18) 0.67116(19) 0.24591(11) 0.0190(5) Uani 1 d .
O11 O 1.08105(17) 0.49488(18) 0.31920(10) 0.0145(5) Uani 1 d .
O21 O 0.88167(19) 1.09919(19) 0.29024(11) 0.0218(5) Uani 1 d .
O2 O 1.06176(17) 0.81739(17) 0.21302(10) 0.0109(4) Uani 1 d .
O5 O 1.07892(17) 0.70218(18) 0.32130(10) 0.0130(5) Uani 1 d .
H5 H 1.0496 0.7141 0.3645 0.028(10) Uiso 1 calc R
O23 O 0.66418(18) 1.07567(19) 0.24638(11) 0.0182(5) Uani 1 d .
C2 C 0.9132(3) 0.9761(3) 0.11294(15) 0.0188(7) Uani 1 d .
H2A H 0.9574 1.0143 0.1040 0.023 Uiso 1 calc R
H2B H 0.8524 1.0043 0.0826 0.023 Uiso 1 calc R
C14 C 1.5772(3) 0.2877(3) 0.33837(15) 0.0161(7) Uani 1 d .
H14A H 1.5958 0.3138 0.3759 0.019 Uiso 1 calc R
H14B H 1.6451 0.2321 0.3214 0.019 Uiso 1 calc R
C13 C 1.5226(3) 0.3812(3) 0.28916(15) 0.0148(7) Uani 1 d .
H13A H 1.4550 0.4358 0.3071 0.018 Uiso 1 calc R
H13B H 1.5017 0.3541 0.2529 0.018 Uiso 1 calc R
C6 C 1.4732(3) 0.5172(3) 0.16459(15) 0.0171(7) Uani 1 d .
H6A H 1.4191 0.4914 0.1758 0.020 Uiso 1 calc R
H6B H 1.5321 0.4617 0.1411 0.020 Uiso 1 calc R
C5 C 1.5203(3) 0.5375(3) 0.22451(15) 0.0157(7) Uani 1 d .
H5A H 1.5637 0.5753 0.2123 0.019 Uiso 1 calc R
H5B H 1.4592 0.5856 0.2500 0.019 Uiso 1 calc R
C15 C 1.4984(3) 0.2396(3) 0.35589(15) 0.0179(7) Uani 1 d .
H15A H 1.4296 0.2965 0.3711 0.022 Uiso 1 calc R
H15B H 1.4816 0.2123 0.3183 0.022 Uiso 1 calc R
N2 N 1.5924(2) 0.4365(2) 0.26562(12) 0.0126(6) Uani 1 d .
C1 C 0.9164(3) 0.7916(3) 0.11310(14) 0.0149(7) Uani 1 d .
H1A H 0.8557 0.8208 0.0826 0.018 Uiso 1 calc R
H1B H 0.9628 0.7159 0.1044 0.018 Uiso 1 calc R
C4 C 0.9847(3) 0.8547(3) 0.10378(15) 0.0173(7) Uani 1 d .
C30 C 1.4549(3) 0.9718(3) 0.32205(16) 0.0200(7) Uani 1 d .
H30A H 1.3960 1.0207 0.3485 0.024 Uiso 1 calc R
H30B H 1.5065 1.0020 0.3142 0.024 Uiso 1 calc R
C31 C 1.5143(3) 0.8608(3) 0.35657(16) 0.0228(8) Uani 1 d .
H31A H 1.4635 0.8294 0.3625 0.027 Uiso 1 calc R
H31B H 1.5751 0.8131 0.3307 0.027 Uiso 1 calc R
N1 N 1.0258(3) 0.8412(3) 0.03472(15) 0.0386(9) Uani 1 d D
H1C H 0.953(3) 0.876(4) 0.0010(17) 0.058 Uiso 1 d DR
H1D H 1.076(4) 0.887(4) 0.021(2) 0.058 Uiso 1 d R
N3 N 1.3427(2) 1.0704(2) 0.22088(13) 0.0164(6) Uani 1 d .
C27 C 1.4678(3) 1.2362(3) 0.12375(17) 0.0234(8) Uani 1 d .
H27A H 1.4870 1.2658 0.1595 0.028 Uiso 1 calc R
H27B H 1.5336 1.1720 0.1120 0.028 Uiso 1 calc R
C33 C 1.2626(3) 1.1588(3) 0.26154(17) 0.0213(8) Uani 1 d .
H33A H 1.2283 1.2261 0.2354 0.026 Uiso 1 calc R
H33B H 1.3045 1.1700 0.2947 0.026 Uiso 1 calc R
C3 C 1.0880(3) 0.8078(3) 0.14630(14) 0.0161(7) Uani 1 d .
H3A H 1.1325 0.7315 0.1382 0.019 Uiso 1 calc R
H3B H 1.1318 0.8457 0.1354 0.019 Uiso 1 calc R
C17 C 1.6370(3) 0.4709(3) 0.32098(14) 0.0147(7) Uani 1 d .
H17A H 1.6902 0.4058 0.3441 0.018 Uiso 1 calc R
H17B H 1.6765 0.5102 0.3042 0.018 Uiso 1 calc R
N5 N 0.8560(3) 0.5595(3) 0.48850(13) 0.0243(7) Uani 1 d .
C9 C 1.6893(3) 0.3559(3) 0.22876(15) 0.0146(7) Uani 1 d .
H9A H 1.6616 0.3220 0.1995 0.018 Uiso 1 calc R
H9B H 1.7392 0.2990 0.2583 0.018 Uiso 1 calc R
C28 C 1.4317(3) 1.3200(3) 0.06846(18) 0.0301(9) Uani 1 d .
H28A H 1.4123 1.2913 0.0330 0.045 Uiso 1 calc GR
H28B H 1.4913 1.3368 0.0568 0.045 Uiso 1 calc GR
H28C H 1.3687 1.3850 0.0805 0.045 Uiso 1 calc GR
C16 C 1.5475(3) 0.1476(3) 0.40678(16) 0.0238(8) Uani 1 d .
H16A H 1.6148 0.0905 0.3915 0.036 Uiso 1 calc GR
H16B H 1.4956 0.1194 0.4167 0.036 Uiso 1 calc GR
H16C H 1.5631 0.1747 0.4443 0.036 Uiso 1 calc GR
C37 C 1.1274(3) 0.4719(3) 0.08277(15) 0.0190(7) Uani 1 d .
H37 H 1.1102 0.4360 0.1165 0.023 Uiso 1 calc R
C40 C 0.8251(4) 0.6420(3) 0.53569(17) 0.0346(10) Uani 1 d .
H40A H 0.7487 0.6670 0.5466 0.052 Uiso 1 calc GR
H40B H 0.8360 0.7023 0.5184 0.052 Uiso 1 calc GR
H40C H 0.8705 0.6109 0.5730 0.052 Uiso 1 calc GR
C25 C 1.4242(3) 1.1090(3) 0.19297(16) 0.0180(7) Uani 1 d .
H25A H 1.4555 1.1299 0.2275 0.022 Uiso 1 calc R
H25B H 1.4843 1.0479 0.1738 0.022 Uiso 1 calc R
O26 O 0.8374(2) 0.6781(2) 0.40463(11) 0.0255(6) Uani 1 d .
C32 C 1.5588(3) 0.8671(3) 0.42024(17) 0.0271(8) Uani 1 d .
H32A H 1.6087 0.8988 0.4146 0.041 Uiso 1 calc GR
H32B H 1.5976 0.7951 0.4399 0.041 Uiso 1 calc GR
H32C H 1.4986 0.9114 0.4468 0.041 Uiso 1 calc GR
C10 C 1.7549(3) 0.4047(3) 0.19132(16) 0.0193(7) Uani 1 d .
H10A H 1.7083 0.4553 0.1580 0.023 Uiso 1 calc R
H10B H 1.7771 0.4448 0.2193 0.023 Uiso 1 calc R
C26 C 1.3781(3) 1.2030(3) 0.14402(16) 0.0212(8) Uani 1 d .
H26A H 1.3160 1.2644 0.1617 0.025 Uiso 1 calc R
H26B H 1.3517 1.1819 0.1074 0.025 Uiso 1 calc R
C21 C 1.2777(3) 1.0527(3) 0.16885(16) 0.0227(8) Uani 1 d .
H21A H 1.2274 1.0278 0.1885 0.027 Uiso 1 calc R
H21B H 1.2333 1.1222 0.1464 0.027 Uiso 1 calc R
C29 C 1.4066(3) 0.9638(3) 0.25964(16) 0.0187(7) Uani 1 d .
H29A H 1.3575 0.9309 0.2683 0.022 Uiso 1 calc R
H29B H 1.4665 0.9147 0.2338 0.022 Uiso 1 calc R
C34 C 1.1718(3) 1.1378(3) 0.29251(17) 0.0257(8) Uani 1 d .
H34A H 1.2008 1.0611 0.3052 0.031 Uiso 1 calc R
H34B H 1.1121 1.1563 0.2622 0.031 Uiso 1 calc R
C38 C 1.1726(3) 0.4767(4) -0.02879(17) 0.0347(10) Uani 1 d .
H38A H 1.1658 0.5467 -0.0192 0.052 Uiso 1 calc GR
H38B H 1.1241 0.4852 -0.0635 0.052 Uiso 1 calc GR
H38C H 1.2477 0.4301 -0.0403 0.052 Uiso 1 calc GR
C42 C 0.8794(3) 0.4491(3) 0.51100(18) 0.0305(9) Uani 1 d .
H42A H 0.9373 0.4228 0.5425 0.046 Uiso 1 calc GR
H42B H 0.9025 0.4023 0.4760 0.046 Uiso 1 calc GR
H42C H 0.8139 0.4496 0.5293 0.046 Uiso 1 calc GR
C18 C 1.5512(3) 0.5415(3) 0.36731(15) 0.0189(7) Uani 1 d .
H18A H 1.5069 0.5061 0.3823 0.023 Uiso 1 calc R
H18B H 1.5022 0.6110 0.3462 0.023 Uiso 1 calc R
C39 C 1.1335(4) 0.3288(3) 0.0191(2) 0.0371(10) Uani 1 d .
H39A H 1.1170 0.3036 0.0593 0.056 Uiso 1 calc GR
H39B H 1.2021 0.2740 0.0036 0.056 Uiso 1 calc GR
H39C H 1.0751 0.3429 -0.0106 0.056 Uiso 1 calc GR
C41 C 0.8590(3) 0.5857(3) 0.42735(16) 0.0249(8) Uani 1 d .
H41 H 0.8790 0.5304 0.3992 0.030 Uiso 1 calc R
C8 C 1.3625(3) 0.6119(3) 0.06428(17) 0.0280(9) Uani 1 d .
H8A H 1.4164 0.5570 0.0390 0.042 Uiso 1 calc GR
H8B H 1.3302 0.6803 0.0401 0.042 Uiso 1 calc GR
H8C H 1.3057 0.5914 0.0765 0.042 Uiso 1 calc GR
C7 C 1.4185(3) 0.6231(3) 0.12352(16) 0.0234(8) Uani 1 d .
H7A H 1.3638 0.6793 0.1486 0.028 Uiso 1 calc R
H7B H 1.4742 0.6460 0.1108 0.028 Uiso 1 calc R
C22 C 1.3466(3) 0.9723(3) 0.12116(16) 0.0270(8) Uani 1 d .
H22A H 1.3864 0.9006 0.1423 0.032 Uiso 1 calc R
H22B H 1.4006 0.9936 0.1030 0.032 Uiso 1 calc R
C19 C 1.6089(3) 0.5600(3) 0.42321(17) 0.0278(9) Uani 1 d .
H19A H 1.6497 0.5990 0.4079 0.033 Uiso 1 calc R
H19B H 1.6618 0.4900 0.4419 0.033 Uiso 1 calc R
O25 O 1.0252(3) 0.8128(3) 0.45604(14) 0.0488(8) Uani 1 d .
N6 N 1.1536(3) 0.8695(3) 0.48295(16) 0.0373(8) Uani 1 d .
C20 C 1.5282(4) 0.6245(3) 0.47421(18) 0.0352(10) Uani 1 d .
H20A H 1.4773 0.6950 0.4564 0.053 Uiso 1 calc GR
H20B H 1.5686 0.6330 0.5086 0.053 Uiso 1 calc GR
H20C H 1.4880 0.5861 0.4898 0.053 Uiso 1 calc GR
C23 C 1.2741(4) 0.9672(4) 0.06848(18) 0.0367(10) Uani 1 d .
H23A H 1.2191 0.9478 0.0871 0.044 Uiso 1 calc R
H23B H 1.2353 1.0388 0.0472 0.044 Uiso 1 calc R
C35 C 1.1271(3) 1.2056(3) 0.35053(17) 0.0271(8) Uani 1 d .
H35A H 1.1815 1.1747 0.3846 0.033 Uiso 1 calc R
H35B H 1.1166 1.2791 0.3400 0.033 Uiso 1 calc R
C12 C 1.8296(4) 0.2588(4) 0.1113(2) 0.0478(13) Uani 1 d .
H12A H 1.7774 0.3120 0.0817 0.072 Uiso 1 calc GR
H12B H 1.7981 0.2146 0.1306 0.072 Uiso 1 calc GR
H12C H 1.8960 0.2135 0.0894 0.072 Uiso 1 calc GR
C44 C 1.0652(4) 0.8787(4) 0.45222(19) 0.0368(10) Uani 1 d .
H44 H 1.0292 0.9403 0.4251 0.044 Uiso 1 calc R
C11 C 1.8569(3) 0.3162(3) 0.16214(18) 0.0306(9) Uani 1 d .
H11A H 1.9022 0.3483 0.1438 0.037 Uiso 1 calc R
H11B H 1.9000 0.2628 0.1954 0.037 Uiso 1 calc R
C36 C 1.0184(3) 1.2107(3) 0.37372(19) 0.0327(9) Uani 1 d .
H36A H 0.9606 1.2545 0.3439 0.049 Uiso 1 calc GR
H36B H 1.0011 1.2424 0.4143 0.049 Uiso 1 calc GR
H36C H 1.0247 1.1384 0.3777 0.049 Uiso 1 calc GR
C24 C 1.3389(5) 0.8867(4) 0.0207(2) 0.0538(14) Uani 1 d .
H24A H 1.2893 0.8842 -0.0104 0.081 Uiso 1 calc GR
H24B H 1.3790 0.8159 0.0416 0.081 Uiso 1 calc GR
H24C H 1.3902 0.9082 0.0000 0.081 Uiso 1 calc GR
C43 C 1.2040(4) 0.9409(4) 0.4686(2) 0.0486(12) Uani 1 d .
H43A H 1.1574 0.9994 0.4395 0.073 Uiso 1 calc GR
H43B H 1.2751 0.9004 0.4496 0.073 Uiso 1 calc GR
H43C H 1.2131 0.9702 0.5070 0.073 Uiso 1 calc GR
C45 C 1.2152(4) 0.7748(5) 0.5236(3) 0.087(2) Uani 1 d .
H45A H 1.1742 0.7338 0.5299 0.130 Uiso 1 calc GR
H45B H 1.2279 0.7967 0.5638 0.130 Uiso 1 calc GR
H45C H 1.2850 0.7305 0.5044 0.130 Uiso 1 calc GR
O28 O 0.6044(4) 0.9021(5) 0.0197(2) 0.0768(19) Uani 0.70 d .
H28D H 0.6308 0.8575 0.0516 0.115 Uiso 0.70 d R
H28E H 0.5345 0.9273 0.0185 0.115 Uiso 0.70 d R

loop_
_atom_site_aniso_label
_atom_site_aniso_U_11
_atom_site_aniso_U_22
_atom_site_aniso_U_33
_atom_site_aniso_U_23
_atom_site_aniso_U_13
_atom_site_aniso_U_12
Mo1 0.00942(13) 0.01265(15) 0.01409(14) 0.00013(11) -0.00108(11) -0.00519(11)
Mo6 0.00899(13) 0.00972(15) 0.01391(14) 0.00018(11) -0.00077(11) -0.00184(11)
Mo3 0.00851(13) 0.01143(15) 0.01405(14) 0.00061(11) -0.00090(11) -0.00226(11)
Mo4 0.00954(13) 0.01452(16) 0.02050(15) -0.00382(12) -0.00045(11) -0.00529(12)
Cr1 0.0063(2) 0.0079(3) 0.0084(2) 0.00063(19) -0.00017(19) -0.0025(2)
Mo2 0.01090(13) 0.01006(15) 0.01320(14) 0.00106(11) 0.00062(11) -0.00488(11)
Mo5 0.01233(14) 0.01087(15) 0.02078(15) -0.00281(12) 0.00140(12) -0.00555(12)
O12 0.0110(11) 0.0149(13) 0.0152(11) 0.0006(9) -0.0010(9) -0.0069(10)
O24 0.0168(12) 0.0178(13) 0.0166(12) 0.0008(10) -0.0034(10) -0.0048(10)
O17 0.0130(11) 0.0206(14) 0.0182(12) 0.0004(10) -0.0027(10) -0.0033(10)
O9 0.0138(11) 0.0137(13) 0.0213(12) -0.0046(10) 0.0005(10) -0.0057(10)
O14 0.0186(12) 0.0187(14) 0.0204(12) 0.0012(10) -0.0063(10) -0.0071(11)
O4 0.0104(11) 0.0133(12) 0.0113(11) -0.0017(9) 0.0005(9) -0.0046(9)
O1 0.0091(10) 0.0123(12) 0.0098(10) 0.0005(9) -0.0005(9) -0.0037(9)
O3 0.0106(11) 0.0127(12) 0.0113(11) -0.0018(9) 0.0023(9) -0.0055(9)
O19 0.0151(12) 0.0269(15) 0.0294(14) -0.0090(12) -0.0041(11) -0.0049(11)
O15 0.0176(12) 0.0175(13) 0.0168(11) 0.0025(10) -0.0009(10) -0.0110(10)
O16 0.0172(12) 0.0124(13) 0.0193(12) 0.0001(10) 0.0000(10) -0.0056(10)
O29 0.0369(16) 0.0374(18) 0.0222(13) -0.0025(12) 0.0012(12) -0.0193(14)
O7 0.0084(10) 0.0138(12) 0.0171(11) -0.0017(9) 0.0013(9) -0.0038(9)
O10 0.0107(11) 0.0160(13) 0.0194(12) -0.0041(10) 0.0023(9) -0.0049(10)
O27 0.0197(12) 0.0186(14) 0.0190(12) -0.0067(10) 0.0039(10) -0.0077(11)
O22 0.0205(13) 0.0184(14) 0.0312(14) -0.0020(11) 0.0028(11) -0.0117(11)
O8 0.0135(11) 0.0113(12) 0.0133(11) 0.0012(9) 0.0019(9) -0.0042(9)
O6 0.0093(10) 0.0132(12) 0.0118(11) -0.0001(9) 0.0009(9) -0.0050(9)
O18 0.0135(11) 0.0157(13) 0.0204(12) -0.0024(10) 0.0019(10) -0.0048(10)
N4 0.0253(16) 0.0193(17) 0.0166(15) -0.0060(13) -0.0022(13) -0.0071(13)
O20 0.0182(12) 0.0217(15) 0.0374(15) -0.0068(12) 0.0077(11) -0.0120(11)
O13 0.0136(11) 0.0174(13) 0.0278(13) -0.0040(11) 0.0028(10) -0.0082(10)
O11 0.0127(11) 0.0130(12) 0.0162(11) 0.0033(9) -0.0022(9) -0.0048(10)
O21 0.0184(12) 0.0145(13) 0.0304(14) -0.0063(11) 0.0021(11) -0.0051(11)
O2 0.0101(10) 0.0114(12) 0.0123(11) -0.0025(9) 0.0035(9) -0.0059(9)
O5 0.0110(11) 0.0151(13) 0.0111(11) -0.0007(9) 0.0014(9) -0.0045(10)
O23 0.0138(11) 0.0160(13) 0.0228(12) -0.0055(10) 0.0012(10) -0.0047(10)
C2 0.0215(18) 0.0162(19) 0.0164(17) 0.0036(14) 0.0019(14) -0.0070(15)
C14 0.0157(16) 0.0143(18) 0.0187(17) -0.0018(14) 0.0024(14) -0.0070(14)
C13 0.0152(16) 0.0171(18) 0.0156(16) 0.0002(14) 0.0005(13) -0.0107(14)
C6 0.0144(16) 0.0205(19) 0.0165(17) 0.0019(14) 0.0007(14) -0.0084(15)
C5 0.0115(15) 0.0128(18) 0.0202(17) 0.0022(14) -0.0001(14) -0.0037(14)
C15 0.0201(17) 0.0173(19) 0.0181(17) -0.0030(14) 0.0034(14) -0.0099(15)
N2 0.0109(13) 0.0134(15) 0.0141(13) -0.0034(11) 0.0019(11) -0.0059(12)
C1 0.0167(16) 0.0149(18) 0.0111(15) -0.0001(13) -0.0006(13) -0.0054(14)
C4 0.0187(17) 0.0192(19) 0.0136(16) -0.0003(14) 0.0036(14) -0.0083(15)
C30 0.0220(18) 0.019(2) 0.0204(18) -0.0007(15) 0.0029(15) -0.0101(16)
C31 0.0257(19) 0.0158(19) 0.0251(19) 0.0023(15) 0.0045(16) -0.0085(16)
N1 0.044(2) 0.050(3) 0.0238(18) 0.0019(17) 0.0048(16) -0.024(2)
N3 0.0148(14) 0.0174(16) 0.0178(14) -0.0005(12) -0.0010(12) -0.0082(12)
C27 0.0226(19) 0.018(2) 0.029(2) 0.0044(16) -0.0036(16) -0.0092(16)
C33 0.0171(17) 0.022(2) 0.0238(19) -0.0034(15) 0.0005(15) -0.0071(15)
C3 0.0171(17) 0.0162(18) 0.0143(16) -0.0020(14) 0.0057(14) -0.0070(14)
C17 0.0162(16) 0.0149(18) 0.0138(16) -0.0004(13) -0.0019(13) -0.0077(14)
N5 0.0297(17) 0.0281(19) 0.0152(15) -0.0004(13) 0.0010(13) -0.0132(15)
C9 0.0122(16) 0.0116(17) 0.0168(16) -0.0015(13) 0.0020(13) -0.0026(13)
C28 0.030(2) 0.025(2) 0.036(2) 0.0089(18) -0.0028(18) -0.0140(18)
C16 0.033(2) 0.021(2) 0.0198(18) -0.0014(15) 0.0039(16) -0.0144(17)
C37 0.0160(17) 0.023(2) 0.0153(17) 0.0001(15) -0.0012(14) -0.0065(15)
C40 0.053(3) 0.037(3) 0.0173(19) -0.0044(18) 0.0026(19) -0.023(2)
C25 0.0147(16) 0.021(2) 0.0216(18) 0.0007(15) -0.0010(14) -0.0105(15)
O26 0.0319(15) 0.0285(16) 0.0170(12) 0.0016(11) 0.0031(11) -0.0150(13)
C32 0.031(2) 0.021(2) 0.027(2) 0.0097(16) -0.0043(17) -0.0107(17)
C10 0.0171(17) 0.021(2) 0.0194(18) -0.0021(15) 0.0036(14) -0.0084(15)
C26 0.0180(17) 0.020(2) 0.0253(19) 0.0002(15) -0.0006(15) -0.0087(15)
C21 0.0234(19) 0.033(2) 0.0217(18) -0.0017(16) -0.0009(15) -0.0218(18)
C29 0.0191(17) 0.0140(19) 0.0228(18) 0.0004(14) 0.0015(15) -0.0075(15)
C34 0.0203(18) 0.032(2) 0.028(2) -0.0034(17) 0.0024(16) -0.0143(17)
C38 0.039(2) 0.043(3) 0.0151(18) -0.0035(18) 0.0046(17) -0.013(2)
C42 0.036(2) 0.029(2) 0.025(2) 0.0047(17) 0.0019(17) -0.0133(19)
C18 0.0215(18) 0.0169(19) 0.0167(17) -0.0018(14) 0.0009(14) -0.0073(15)
C39 0.042(2) 0.024(2) 0.043(2) -0.0117(19) -0.011(2) -0.011(2)
C41 0.025(2) 0.032(2) 0.0188(18) -0.0021(17) 0.0047(16) -0.0141(18)
C8 0.029(2) 0.030(2) 0.0217(19) 0.0086(17) -0.0056(16) -0.0119(18)
C7 0.0213(18) 0.025(2) 0.0217(18) 0.0033(16) -0.0004(15) -0.0093(16)
C22 0.039(2) 0.026(2) 0.0191(18) 0.0009(16) -0.0024(17) -0.0177(19)
C19 0.031(2) 0.024(2) 0.025(2) -0.0052(17) -0.0027(17) -0.0088(18)
O25 0.0385(18) 0.058(2) 0.0495(19) 0.0192(16) -0.0068(15) -0.0231(17)
N6 0.0307(19) 0.038(2) 0.0344(19) 0.0042(17) 0.0013(16) -0.0082(17)
C20 0.059(3) 0.027(2) 0.021(2) -0.0074(18) 0.007(2) -0.021(2)
C23 0.053(3) 0.044(3) 0.024(2) -0.0028(19) -0.003(2) -0.031(2)
C35 0.031(2) 0.017(2) 0.027(2) 0.0032(16) 0.0007(17) -0.0067(17)
C12 0.077(4) 0.025(3) 0.036(2) -0.010(2) 0.030(2) -0.019(2)
C44 0.040(2) 0.035(3) 0.024(2) -0.0007(19) -0.0020(19) -0.007(2)
C11 0.024(2) 0.029(2) 0.026(2) 0.0046(17) 0.0122(17) -0.0021(17)
C36 0.033(2) 0.032(2) 0.031(2) -0.0050(18) 0.0075(18) -0.0129(19)
C24 0.086(4) 0.031(3) 0.029(2) 0.000(2) -0.020(2) -0.012(3)
C43 0.061(3) 0.034(3) 0.049(3) -0.003(2) -0.014(2) -0.020(2)
C45 0.041(3) 0.096(5) 0.122(5) 0.075(4) -0.035(3) -0.037(3)
O28 0.043(3) 0.104(5) 0.081(4) 0.061(3) -0.019(3) -0.037(3)

loop_
_atom_type_symbol
_atom_type_description
_atom_type_scat_dispersion_real
_atom_type_scat_dispersion_imag
_atom_type_scat_source
C C 0.0033 0.0016 'International Tables Vol C Tables 4.2.6.8 and 6.1.1.4'
H H 0.0000 0.0000 'International Tables Vol C Tables 4.2.6.8 and 6.1.1.4'
Cr Cr 0.3209 0.6236 'International Tables Vol C Tables 4.2.6.8 and 6.1.1.4'
Mo Mo -1.6832 0.6857 'International Tables Vol C Tables 4.2.6.8 and 6.1.1.4'
N N 0.0061 0.0033 'International Tables Vol C Tables 4.2.6.8 and 6.1.1.4'
O O 0.0106 0.0060 'International Tables Vol C Tables 4.2.6.8 and 6.1.1.4'

loop_
_citation_id
_citation_doi
_citation_year
1 10.1039/C5CC02947C 2015

loop_
_geom_angle_atom_site_label_1
_geom_angle_atom_site_label_2
_geom_angle_atom_site_label_3
_geom_angle
O12 Mo1 O1 83.60(8)
O12 Mo1 O7 148.09(9)
O12 Mo1 O6 72.69(8)
O14 Mo1 O12 99.68(10)
O14 Mo1 O1 90.10(9)
O14 Mo1 O7 99.03(10)
O14 Mo1 O6 158.23(9)
O7 Mo1 O1 70.75(8)
O7 Mo1 O6 80.43(8)
O6 Mo1 O1 69.05(7)
O13 Mo1 O12 102.68(10)
O13 Mo1 O14 105.99(11)
O13 Mo1 O1 161.22(9)
O13 Mo1 O7 96.67(10)
O13 Mo1 O6 95.65(9)
O24 Mo6 O4 154.05(9)
O24 Mo6 O1 89.28(9)
O24 Mo6 O7 103.16(10)
O24 Mo6 O8 89.95(10)
O4 Mo6 O1 71.04(7)
O7 Mo6 O4 88.26(9)
O7 Mo6 O1 74.92(8)
O7 Mo6 O8 149.68(9)
O8 Mo6 O4 69.95(8)
O8 Mo6 O1 78.08(8)
O23 Mo6 O24 106.28(11)
O23 Mo6 O4 93.24(9)
O23 Mo6 O1 164.18(9)
O23 Mo6 O7 103.56(10)
O23 Mo6 O8 98.64(9)
O17 Mo3 O3 161.26(9)
O17 Mo3 O10 99.47(10)
O17 Mo3 O11 98.96(10)
O17 Mo3 O5 92.51(9)
O3 Mo3 O5 70.27(7)
O10 Mo3 O3 81.93(8)
O10 Mo3 O5 69.99(8)
O18 Mo3 O17 105.49(11)
O18 Mo3 O3 92.65(9)
O18 Mo3 O10 98.93(10)
O18 Mo3 O11 102.08(10)
O18 Mo3 O5 160.42(9)
O11 Mo3 O3 72.13(8)
O11 Mo3 O10 147.10(9)
O11 Mo3 O5 82.21(8)
O9 Mo4 O2 70.66(8)
O9 Mo4 O5 80.15(8)
O19 Mo4 O9 96.91(10)
O19 Mo4 O10 103.22(11)
O19 Mo4 O20 105.81(12)
O19 Mo4 O2 161.82(9)
O19 Mo4 O5 95.95(10)
O10 Mo4 O9 147.25(9)
O10 Mo4 O2 83.04(9)
O10 Mo4 O5 72.36(8)
O20 Mo4 O9 99.22(10)
O20 Mo4 O10 99.78(10)
O20 Mo4 O2 89.63(10)
O20 Mo4 O5 158.10(10)
O5 Mo4 O2 69.38(7)
O1 Cr1 O4 83.50(9)
O1 Cr1 O3 95.44(9)
O1 Cr1 O2 92.60(9)
O1 Cr1 O5 177.25(9)
O3 Cr1 O4 178.54(9)
O3 Cr1 O5 85.66(9)
O6 Cr1 O4 96.17(9)
O6 Cr1 O1 84.93(9)
O6 Cr1 O3 84.72(9)
O6 Cr1 O2 177.53(9)
O6 Cr1 O5 97.69(9)
O2 Cr1 O4 83.42(9)
O2 Cr1 O3 95.64(9)
O2 Cr1 O5 84.77(9)
O5 Cr1 O4 95.35(9)
O12 Mo2 O3 81.69(8)
O12 Mo2 O6 71.63(8)
O15 Mo2 O12 100.92(10)
O15 Mo2 O3 159.18(9)
O15 Mo2 O16 105.89(11)
O15 Mo2 O6 91.17(9)
O15 Mo2 O11 98.66(10)
O16 Mo2 O12 97.17(10)
O16 Mo2 O3 94.16(9)
O16 Mo2 O6 161.32(9)
O16 Mo2 O11 101.27(10)
O6 Mo2 O3 69.88(7)
O11 Mo2 O12 148.20(9)
O11 Mo2 O3 71.39(8)
O11 Mo2 O6 83.20(8)
O9 Mo5 O4 88.15(9)
O9 Mo5 O8 148.80(9)
O9 Mo5 O2 74.17(8)
O4 Mo5 O2 70.50(7)
O22 Mo5 O9 103.87(11)
O22 Mo5 O4 154.61(9)
O22 Mo5 O8 89.66(10)
O22 Mo5 O2 91.06(9)
O8 Mo5 O4 69.85(8)
O8 Mo5 O2 77.64(8)
O21 Mo5 O9 103.83(11)
O21 Mo5 O4 91.97(9)
O21 Mo5 O22 106.34(11)
O21 Mo5 O8 98.92(10)
O21 Mo5 O2 162.32(9)
Mo1 O12 Mo2 117.95(10)
Mo5 O9 Mo4 119.80(11)
Mo6 O4 Mo5 101.46(9)
Mo6 O4 H4 115.7
Cr1 O4 Mo6 102.82(9)
Cr1 O4 Mo5 103.32(9)
Cr1 O4 H4 115.7
Mo5 O4 H4 115.7
Mo6 O1 Mo1 90.75(7)
Cr1 O1 Mo1 101.54(9)
Cr1 O1 Mo6 102.08(8)
C1 O1 Mo1 121.11(17)
C1 O1 Mo6 117.40(18)
C1 O1 Cr1 118.96(18)
Mo3 O3 Mo2 92.04(8)
Mo3 O3 H3 118.2
Cr1 O3 Mo3 103.69(9)
Cr1 O3 Mo2 102.37(8)
Cr1 O3 H3 118.2
Mo2 O3 H3 118.2
H29C O29 H29D 106.3
Mo6 O7 Mo1 119.06(10)
Mo4 O10 Mo3 120.97(11)
Mo5 O8 Mo6 112.84(9)
C2 O8 Mo6 120.57(18)
C2 O8 Mo5 119.63(18)
Mo1 O6 Mo2 91.61(7)
Mo1 O6 H6 117.9
Cr1 O6 Mo1 104.40(9)
Cr1 O6 Mo2 102.99(9)
Cr1 O6 H6 117.9
Mo2 O6 H6 117.9
C37 N4 C38 121.3(3)
C37 N4 C39 120.8(3)
C39 N4 C38 117.8(3)
Mo3 O11 Mo2 118.11(11)
Cr1 O2 Mo4 101.98(9)
Cr1 O2 Mo5 102.25(8)
Mo5 O2 Mo4 90.89(7)
C3 O2 Mo4 120.46(17)
C3 O2 Cr1 118.20(17)
C3 O2 Mo5 118.33(18)
Mo3 O5 H5 118.9
Mo4 O5 Mo3 91.38(7)
Mo4 O5 H5 118.9
Cr1 O5 Mo3 100.35(8)
Cr1 O5 Mo4 103.70(9)
Cr1 O5 H5 118.9
O8 C2 H2A 109.0
O8 C2 H2B 109.0
O8 C2 C4 113.1(3)
H2A C2 H2B 107.8
C4 C2 H2A 109.0
C4 C2 H2B 109.0
H14A C14 H14B 108.2
C13 C14 H14A 109.8
C13 C14 H14B 109.8
C13 C14 C15 109.4(3)
C15 C14 H14A 109.8
C15 C14 H14B 109.8
C14 C13 H13A 108.3
C14 C13 H13B 108.3
C14 C13 N2 115.8(3)
H13A C13 H13B 107.4
N2 C13 H13A 108.3
N2 C13 H13B 108.3
H6A C6 H6B 108.3
C5 C6 H6A 109.8
C5 C6 H6B 109.8
C5 C6 C7 109.3(3)
C7 C6 H6A 109.8
C7 C6 H6B 109.8
C6 C5 H5A 108.4
C6 C5 H5B 108.4
H5A C5 H5B 107.4
N2 C5 C6 115.6(3)
N2 C5 H5A 108.4
N2 C5 H5B 108.4
C14 C15 H15A 109.3
C14 C15 H15B 109.3
H15A C15 H15B 107.9
C16 C15 C14 111.8(3)
C16 C15 H15A 109.3
C16 C15 H15B 109.3
C5 N2 C13 108.8(2)
C17 N2 C13 110.7(2)
C17 N2 C5 108.6(2)
C9 N2 C13 108.4(2)
C9 N2 C5 111.6(2)
C9 N2 C17 108.7(2)
O1 C1 H1A 108.9
O1 C1 H1B 108.9
O1 C1 C4 113.3(2)
H1A C1 H1B 107.7
C4 C1 H1A 108.9
C4 C1 H1B 108.9
C2 C4 C1 111.0(3)
C2 C4 N1 108.3(3)
C2 C4 C3 111.4(3)
C1 C4 N1 106.8(3)
C3 C4 C1 112.5(3)
C3 C4 N1 106.6(3)
H30A C30 H30B 108.0
C31 C30 H30A 109.4
C31 C30 H30B 109.4
C29 C30 H30A 109.4
C29 C30 H30B 109.4
C29 C30 C31 111.0(3)
C30 C31 H31A 109.2
C30 C31 H31B 109.2
H31A C31 H31B 107.9
C32 C31 C30 112.1(3)
C32 C31 H31A 109.2
C32 C31 H31B 109.2
C4 N1 H1C 110(2)
C4 N1 H1D 114(2)
H1C N1 H1D 105(3)
C33 N3 C25 107.4(2)
C33 N3 C21 108.6(3)
C33 N3 C29 111.6(2)
C21 N3 C25 111.0(2)
C21 N3 C29 109.2(3)
C29 N3 C25 109.0(2)
H27A C27 H27B 107.8
C28 C27 H27A 109.1
C28 C27 H27B 109.1
C28 C27 C26 112.6(3)
C26 C27 H27A 109.1
C26 C27 H27B 109.1
N3 C33 H33A 108.3
N3 C33 H33B 108.3
N3 C33 C34 115.9(3)
H33A C33 H33B 107.4
C34 C33 H33A 108.3
C34 C33 H33B 108.3
O2 C3 C4 112.7(2)
O2 C3 H3A 109.0
O2 C3 H3B 109.0
C4 C3 H3A 109.0
C4 C3 H3B 109.0
H3A C3 H3B 107.8
N2 C17 H17A 108.4
N2 C17 H17B 108.4
H17A C17 H17B 107.4
C18 C17 N2 115.6(3)
C18 C17 H17A 108.4
C18 C17 H17B 108.4
C42 N5 C40 117.7(3)
C41 N5 C40 120.7(3)
C41 N5 C42 121.6(3)
N2 C9 H9A 108.5
N2 C9 H9B 108.5
N2 C9 C10 114.9(3)
H9A C9 H9B 107.5
C10 C9 H9A 108.5
C10 C9 H9B 108.5
C27 C28 H28A 109.5
C27 C28 H28B 109.5
C27 C28 H28C 109.5
H28A C28 H28B 109.5
H28A C28 H28C 109.5
H28B C28 H28C 109.5
C15 C16 H16A 109.5
C15 C16 H16B 109.5
C15 C16 H16C 109.5
H16A C16 H16B 109.5
H16A C16 H16C 109.5
H16B C16 H16C 109.5
O27 C37 N4 125.9(3)
O27 C37 H37 117.0
N4 C37 H37 117.0
N5 C40 H40A 109.5
N5 C40 H40B 109.5
N5 C40 H40C 109.5
H40A C40 H40B 109.5
H40A C40 H40C 109.5
H40B C40 H40C 109.5
N3 C25 H25A 108.2
N3 C25 H25B 108.2
H25A C25 H25B 107.4
C26 C25 N3 116.3(3)
C26 C25 H25A 108.2
C26 C25 H25B 108.2
C31 C32 H32A 109.5
C31 C32 H32B 109.5
C31 C32 H32C 109.5
H32A C32 H32B 109.5
H32A C32 H32C 109.5
H32B C32 H32C 109.5
C9 C10 H10A 109.5
C9 C10 H10B 109.5
H10A C10 H10B 108.1
C11 C10 C9 110.9(3)
C11 C10 H10A 109.5
C11 C10 H10B 109.5
C27 C26 H26A 109.7
C27 C26 H26B 109.7
C25 C26 C27 109.9(3)
C25 C26 H26A 109.7
C25 C26 H26B 109.7
H26A C26 H26B 108.2
N3 C21 H21A 108.5
N3 C21 H21B 108.5
H21A C21 H21B 107.5
C22 C21 N3 115.2(3)
C22 C21 H21A 108.5
C22 C21 H21B 108.5
C30 C29 N3 116.1(3)
C30 C29 H29A 108.3
C30 C29 H29B 108.3
N3 C29 H29A 108.3
N3 C29 H29B 108.3
H29A C29 H29B 107.4
C33 C34 H34A 109.5
C33 C34 H34B 109.5
C33 C34 C35 110.5(3)
H34A C34 H34B 108.1
C35 C34 H34A 109.5
C35 C34 H34B 109.5
N4 C38 H38A 109.5
N4 C38 H38B 109.5
N4 C38 H38C 109.5
H38A C38 H38B 109.5
H38A C38 H38C 109.5
H38B C38 H38C 109.5
N5 C42 H42A 109.5
N5 C42 H42B 109.5
N5 C42 H42C 109.5
H42A C42 H42B 109.5
H42A C42 H42C 109.5
H42B C42 H42C 109.5
C17 C18 H18A 109.8
C17 C18 H18B 109.8
C17 C18 C19 109.5(3)
H18A C18 H18B 108.2
C19 C18 H18A 109.8
C19 C18 H18B 109.8
N4 C39 H39A 109.5
N4 C39 H39B 109.5
N4 C39 H39C 109.5
H39A C39 H39B 109.5
H39A C39 H39C 109.5
H39B C39 H39C 109.5
N5 C41 H41 117.4
O26 C41 N5 125.2(3)
O26 C41 H41 117.4
H8A C8 H8B 109.5
H8A C8 H8C 109.5
H8B C8 H8C 109.5
C7 C8 H8A 109.5
C7 C8 H8B 109.5
C7 C8 H8C 109.5
C6 C7 H7A 109.0
C6 C7 H7B 109.0
C8 C7 C6 112.9(3)
C8 C7 H7A 109.0
C8 C7 H7B 109.0
H7A C7 H7B 107.8
C21 C22 H22A 109.5
C21 C22 H22B 109.5
C21 C22 C23 110.9(3)
H22A C22 H22B 108.1
C23 C22 H22A 109.5
C23 C22 H22B 109.5
C18 C19 H19A 109.1
C18 C19 H19B 109.1
C18 C19 C20 112.7(3)
H19A C19 H19B 107.8
C20 C19 H19A 109.1
C20 C19 H19B 109.1
C44 N6 C43 122.6(4)
C44 N6 C45 119.7(4)
C45 N6 C43 116.6(4)
C19 C20 H20A 109.5
C19 C20 H20B 109.5
C19 C20 H20C 109.5
H20A C20 H20B 109.5
H20A C20 H20C 109.5
H20B C20 H20C 109.5
C22 C23 H23A 109.1
C22 C23 H23B 109.1
H23A C23 H23B 107.8
C24 C23 C22 112.7(4)
C24 C23 H23A 109.1
C24 C23 H23B 109.1
C34 C35 H35A 109.0
C34 C35 H35B 109.0
H35A C35 H35B 107.8
C36 C35 C34 113.0(3)
C36 C35 H35A 109.0
C36 C35 H35B 109.0
H12A C12 H12B 109.5
H12A C12 H12C 109.5
H12B C12 H12C 109.5
C11 C12 H12A 109.5
C11 C12 H12B 109.5
C11 C12 H12C 109.5
O25 C44 N6 126.4(4)
O25 C44 H44 116.8
N6 C44 H44 116.8
C10 C11 H11A 108.9
C10 C11 H11B 108.9
C12 C11 C10 113.1(3)
C12 C11 H11A 108.9
C12 C11 H11B 108.9
H11A C11 H11B 107.8
C35 C36 H36A 109.5
C35 C36 H36B 109.5
C35 C36 H36C 109.5
H36A C36 H36B 109.5
H36A C36 H36C 109.5
H36B C36 H36C 109.5
C23 C24 H24A 109.5
C23 C24 H24B 109.5
C23 C24 H24C 109.5
H24A C24 H24B 109.5
H24A C24 H24C 109.5
H24B C24 H24C 109.5
N6 C43 H43A 109.5
N6 C43 H43B 109.5
N6 C43 H43C 109.5
H43A C43 H43B 109.5
H43A C43 H43C 109.5
H43B C43 H43C 109.5
N6 C45 H45A 109.5
N6 C45 H45B 109.5
N6 C45 H45C 109.5
H45A C45 H45B 109.5
H45A C45 H45C 109.5
H45B C45 H45C 109.5
H28D O28 H28E 110.0

loop_
_geom_bond_atom_site_label_1
_geom_bond_atom_site_label_2
_geom_bond_distance
Mo1 O12 1.900(2)
Mo1 O14 1.709(2)
Mo1 O1 2.375(2)
Mo1 O7 1.989(2)
Mo1 O6 2.296(2)
Mo1 O13 1.698(2)
Mo6 O24 1.710(2)
Mo6 O4 2.241(2)
Mo6 O1 2.288(2)
Mo6 O7 1.861(2)
Mo6 O8 2.095(2)
Mo6 O23 1.698(2)
Mo3 O17 1.706(2)
Mo3 O3 2.285(2)
Mo3 O10 1.952(2)
Mo3 O18 1.703(2)
Mo3 O11 1.929(2)
Mo3 O5 2.373(2)
Mo4 O9 1.989(2)
Mo4 O19 1.697(2)
Mo4 O10 1.897(2)
Mo4 O20 1.707(2)
Mo4 O2 2.364(2)
Mo4 O5 2.308(2)
Cr1 O4 1.990(2)
Cr1 O1 1.962(2)
Cr1 O3 1.968(2)
Cr1 O6 1.960(2)
Cr1 O2 1.968(2)
Cr1 O5 1.977(2)
Mo2 O12 1.951(2)
Mo2 O3 2.316(2)
Mo2 O15 1.704(2)
Mo2 O16 1.706(2)
Mo2 O6 2.306(2)
Mo2 O11 1.931(2)
Mo5 O9 1.857(2)
Mo5 O4 2.256(2)
Mo5 O22 1.705(2)
Mo5 O8 2.084(2)
Mo5 O21 1.699(2)
Mo5 O2 2.306(2)
O4 H4 0.9800
O1 C1 1.440(3)
O3 H3 0.9800
O29 H29C 0.8589
O29 H29D 0.8593
O27 C37 1.233(4)
O8 C2 1.450(4)
O6 H6 0.9800
N4 C37 1.330(4)
N4 C38 1.453(5)
N4 C39 1.452(5)
O2 C3 1.444(4)
O5 H5 0.9800
C2 H2A 0.9700
C2 H2B 0.9700
C2 C4 1.528(5)
C14 H14A 0.9700
C14 H14B 0.9700
C14 C13 1.516(5)
C14 C15 1.523(4)
C13 H13A 0.9700
C13 H13B 0.9700
C13 N2 1.523(4)
C6 H6A 0.9700
C6 H6B 0.9700
C6 C5 1.522(4)
C6 C7 1.527(5)
C5 H5A 0.9700
C5 H5B 0.9700
C5 N2 1.518(4)
C15 H15A 0.9700
C15 H15B 0.9700
C15 C16 1.521(5)
N2 C17 1.517(4)
N2 C9 1.517(4)
C1 H1A 0.9700
C1 H1B 0.9700
C1 C4 1.537(4)
C4 N1 1.541(4)
C4 C3 1.530(5)
C30 H30A 0.9700
C30 H30B 0.9700
C30 C31 1.517(5)
C30 C29 1.513(5)
C31 H31A 0.9700
C31 H31B 0.9700
C31 C32 1.505(5)
N1 H1C 1.129(19)
N1 H1D 1.15(5)
N3 C33 1.511(4)
N3 C25 1.525(4)
N3 C21 1.517(4)
N3 C29 1.521(4)
C27 H27A 0.9700
C27 H27B 0.9700
C27 C28 1.513(5)
C27 C26 1.528(4)
C33 H33A 0.9700
C33 H33B 0.9700
C33 C34 1.517(4)
C3 H3A 0.9700
C3 H3B 0.9700
C17 H17A 0.9700
C17 H17B 0.9700
C17 C18 1.515(4)
N5 C40 1.463(4)
N5 C42 1.460(5)
N5 C41 1.325(4)
C9 H9A 0.9700
C9 H9B 0.9700
C9 C10 1.524(4)
C28 H28A 0.9600
C28 H28B 0.9600
C28 H28C 0.9600
C16 H16A 0.9600
C16 H16B 0.9600
C16 H16C 0.9600
C37 H37 0.9300
C40 H40A 0.9600
C40 H40B 0.9600
C40 H40C 0.9600
C25 H25A 0.9700
C25 H25B 0.9700
C25 C26 1.508(5)
O26 C41 1.240(4)
C32 H32A 0.9600
C32 H32B 0.9600
C32 H32C 0.9600
C10 H10A 0.9700
C10 H10B 0.9700
C10 C11 1.517(5)
C26 H26A 0.9700
C26 H26B 0.9700
C21 H21A 0.9700
C21 H21B 0.9700
C21 C22 1.505(5)
C29 H29A 0.9700
C29 H29B 0.9700
C34 H34A 0.9700
C34 H34B 0.9700
C34 C35 1.525(5)
C38 H38A 0.9600
C38 H38B 0.9600
C38 H38C 0.9600
C42 H42A 0.9600
C42 H42B 0.9600
C42 H42C 0.9600
C18 H18A 0.9700
C18 H18B 0.9700
C18 C19 1.522(5)
C39 H39A 0.9600
C39 H39B 0.9600
C39 H39C 0.9600
C41 H41 0.9300
C8 H8A 0.9600
C8 H8B 0.9600
C8 H8C 0.9600
C8 C7 1.524(5)
C7 H7A 0.9700
C7 H7B 0.9700
C22 H22A 0.9700
C22 H22B 0.9700
C22 C23 1.522(5)
C19 H19A 0.9700
C19 H19B 0.9700
C19 C20 1.525(5)
O25 C44 1.250(5)
N6 C44 1.324(5)
N6 C43 1.449(5)
N6 C45 1.431(6)
C20 H20A 0.9600
C20 H20B 0.9600
C20 H20C 0.9600
C23 H23A 0.9700
C23 H23B 0.9700
C23 C24 1.494(6)
C35 H35A 0.9700
C35 H35B 0.9700
C35 C36 1.515(5)
C12 H12A 0.9600
C12 H12B 0.9600
C12 H12C 0.9600
C12 C11 1.512(6)
C44 H44 0.9300
C11 H11A 0.9700
C11 H11B 0.9700
C36 H36A 0.9600
C36 H36B 0.9600
C36 H36C 0.9600
C24 H24A 0.9600
C24 H24B 0.9600
C24 H24C 0.9600
C43 H43A 0.9600
C43 H43B 0.9600
C43 H43C 0.9600
C45 H45A 0.9600
C45 H45B 0.9600
C45 H45C 0.9600
O28 H28D 0.8488
O28 H28E 0.8487

loop_
_geom_torsion_atom_site_label_1
_geom_torsion_atom_site_label_2
_geom_torsion_atom_site_label_3
_geom_torsion_atom_site_label_4
_geom_torsion
Mo1 O1 C1 C4 176.1(2)
Mo6 O1 C1 C4 66.8(3)
Mo6 O8 C2 C4 -73.2(3)
Mo4 O2 C3 C4 -174.68(19)
Cr1 O1 C1 C4 -57.0(3)
Cr1 O2 C3 C4 59.3(3)
Mo5 O8 C2 C4 75.5(3)
Mo5 O2 C3 C4 -65.0(3)
O12 Mo1 O1 Mo6 -174.20(8)
O12 Mo1 O1 Cr1 -71.71(10)
O12 Mo1 O1 C1 62.8(2)
O12 Mo1 O7 Mo6 57.5(2)
O12 Mo1 O6 Cr1 87.48(10)
O12 Mo1 O6 Mo2 -16.36(7)
O12 Mo2 O3 Mo3 179.36(8)
O12 Mo2 O3 Cr1 74.86(10)
O12 Mo2 O6 Mo1 16.03(7)
O12 Mo2 O6 Cr1 -89.15(10)
O12 Mo2 O11 Mo3 -56.0(2)
O24 Mo6 O4 Cr1 -48.1(2)
O24 Mo6 O4 Mo5 58.6(2)
O24 Mo6 O1 Mo1 -89.75(9)
O24 Mo6 O1 Cr1 168.29(10)
O24 Mo6 O1 C1 36.3(2)
O24 Mo6 O7 Mo1 66.20(14)
O24 Mo6 O8 Mo5 176.65(12)
O24 Mo6 O8 C2 -32.7(2)
O17 Mo3 O3 Cr1 23.0(3)
O17 Mo3 O3 Mo2 -80.3(3)
O17 Mo3 O10 Mo4 -68.19(14)
O17 Mo3 O11 Mo2 -174.34(12)
O17 Mo3 O5 Mo4 84.50(9)
O17 Mo3 O5 Cr1 -171.31(10)
O9 Mo4 O10 Mo3 -55.6(2)
O9 Mo4 O2 Cr1 -89.40(10)
O9 Mo4 O2 Mo5 13.32(7)
O9 Mo4 O2 C3 137.4(2)
O9 Mo4 O5 Mo3 176.85(9)
O9 Mo4 O5 Cr1 75.85(10)
O9 Mo5 O4 Mo6 -174.93(9)
O9 Mo5 O4 Cr1 -68.63(10)
O9 Mo5 O8 Mo6 67.76(19)
O9 Mo5 O8 C2 -83.2(3)
O9 Mo5 O2 Mo4 -14.01(8)
O9 Mo5 O2 Cr1 88.45(10)
O9 Mo5 O2 C3 -139.8(2)
O14 Mo1 O12 Mo2 -178.85(11)
O14 Mo1 O1 Mo6 86.07(9)
O14 Mo1 O1 Cr1 -171.44(10)
O14 Mo1 O1 C1 -37.0(2)
O14 Mo1 O7 Mo6 -67.80(14)
O14 Mo1 O6 Cr1 15.3(3)
O14 Mo1 O6 Mo2 -88.6(3)
O4 Mo6 O1 Mo1 107.48(8)
O4 Mo6 O1 Cr1 5.52(8)
O4 Mo6 O1 C1 -126.4(2)
O4 Mo6 O7 Mo1 -90.25(12)
O4 Mo6 O8 Mo5 -20.12(9)
O4 Mo6 O8 C2 130.6(2)
O4 Cr1 O1 Mo1 -99.20(9)
O4 Cr1 O1 Mo6 -5.92(8)
O4 Cr1 O1 C1 125.1(2)
O4 Cr1 O3 Mo3 135(3)
O4 Cr1 O3 Mo2 -129(3)
O4 Cr1 O6 Mo1 85.37(9)
O4 Cr1 O6 Mo2 -179.52(8)
O4 Cr1 O2 Mo4 99.24(9)
O4 Cr1 O2 Mo5 5.67(9)
O4 Cr1 O2 C3 -126.2(2)
O4 Cr1 O5 Mo3 179.81(8)
O4 Cr1 O5 Mo4 -86.19(9)
O4 Mo5 O9 Mo4 89.61(12)
O4 Mo5 O8 Mo6 20.00(9)
O4 Mo5 O8 C2 -131.0(2)
O4 Mo5 O2 Mo4 -107.73(8)
O4 Mo5 O2 Cr1 -5.27(8)
O4 Mo5 O2 C3 126.5(2)
O1 Mo1 O12 Mo2 92.14(11)
O1 Mo1 O7 Mo6 19.12(11)
O1 Mo1 O6 Cr1 -2.20(8)
O1 Mo1 O6 Mo2 -106.04(8)
O1 Mo6 O4 Cr1 -5.46(8)
O1 Mo6 O4 Mo5 101.23(9)
O1 Mo6 O7 Mo1 -19.42(11)
O1 Mo6 O8 Mo5 -94.08(11)
O1 Mo6 O8 C2 56.6(2)
O1 Cr1 O4 Mo6 6.06(8)
O1 Cr1 O4 Mo5 -99.21(9)
O1 Cr1 O3 Mo3 178.78(8)
O1 Cr1 O3 Mo2 -86.00(9)
O1 Cr1 O6 Mo1 2.49(9)
O1 Cr1 O6 Mo2 97.60(9)
O1 Cr1 O2 Mo4 -177.62(8)
O1 Cr1 O2 Mo5 88.81(9)
O1 Cr1 O2 C3 -43.1(2)
O1 Cr1 O5 Mo3 -115.0(18)
O1 Cr1 O5 Mo4 -21.0(19)
O1 C1 C4 C2 -62.1(4)
O1 C1 C4 N1 180.0(3)
O1 C1 C4 C3 63.4(3)
O3 Mo3 O10 Mo4 92.90(13)
O3 Mo3 O11 Mo2 22.63(11)
O3 Mo3 O5 Mo4 -103.06(8)
O3 Mo3 O5 Cr1 1.13(7)
O3 Cr1 O4 Mo6 50(3)
O3 Cr1 O4 Mo5 -56(3)
O3 Cr1 O1 Mo1 81.81(9)
O3 Cr1 O1 Mo6 175.09(8)
O3 Cr1 O1 C1 -53.9(2)
O3 Cr1 O6 Mo1 -93.47(9)
O3 Cr1 O6 Mo2 1.63(9)
O3 Cr1 O2 Mo4 -81.88(9)
O3 Cr1 O2 Mo5 -175.46(9)
O3 Cr1 O2 C3 52.7(2)
O3 Cr1 O5 Mo3 -1.24(8)
O3 Cr1 O5 Mo4 92.76(9)
O3 Mo2 O12 Mo1 -93.65(11)
O3 Mo2 O6 Mo1 103.70(8)
O3 Mo2 O6 Cr1 -1.47(8)
O3 Mo2 O11 Mo3 -22.42(10)
O19 Mo4 O9 Mo5 174.40(13)
O19 Mo4 O10 Mo3 70.78(15)
O19 Mo4 O2 Cr1 -40.7(4)
O19 Mo4 O2 Mo5 62.0(3)
O19 Mo4 O2 C3 -174.0(3)
O19 Mo4 O5 Mo3 -87.14(10)
O19 Mo4 O5 Cr1 171.86(11)
O15 Mo2 O12 Mo1 65.40(13)
O15 Mo2 O3 Mo3 80.5(3)
O15 Mo2 O3 Cr1 -24.0(3)
O15 Mo2 O6 Mo1 -85.09(9)
O15 Mo2 O6 Cr1 169.73(10)
O15 Mo2 O11 Mo3 176.43(13)
O16 Mo2 O12 Mo1 173.17(11)
O16 Mo2 O3 Mo3 -83.99(9)
O16 Mo2 O3 Cr1 171.51(10)
O16 Mo2 O6 Mo1 71.1(3)
O16 Mo2 O6 Cr1 -34.0(3)
O16 Mo2 O11 Mo3 68.21(14)
O7 Mo1 O12 Mo2 56.0(2)
O7 Mo1 O1 Mo6 -13.47(8)
O7 Mo1 O1 Cr1 89.02(10)
O7 Mo1 O1 C1 -136.5(2)
O7 Mo1 O6 Cr1 -75.13(10)
O7 Mo1 O6 Mo2 -178.98(8)
O7 Mo6 O4 Cr1 69.19(10)
O7 Mo6 O4 Mo5 175.88(9)
O7 Mo6 O1 Mo1 14.09(8)
O7 Mo6 O1 Cr1 -87.88(10)
O7 Mo6 O1 C1 140.2(2)
O7 Mo6 O8 Mo5 -66.7(2)
O7 Mo6 O8 C2 84.0(3)
O10 Mo3 O3 Cr1 -72.71(9)
O10 Mo3 O3 Mo2 -175.97(8)
O10 Mo3 O11 Mo2 62.3(2)
O10 Mo3 O5 Mo4 -14.67(8)
O10 Mo3 O5 Cr1 89.53(10)
O10 Mo4 O9 Mo5 -57.7(2)
O10 Mo4 O2 Cr1 70.79(9)
O10 Mo4 O2 Mo5 173.51(8)
O10 Mo4 O2 C3 -62.5(2)
O10 Mo4 O5 Mo3 14.88(8)
O10 Mo4 O5 Cr1 -86.12(11)
O22 Mo5 O9 Mo4 -67.76(14)
O22 Mo5 O4 Mo6 -55.5(3)
O22 Mo5 O4 Cr1 50.8(3)
O22 Mo5 O8 Mo6 -175.32(12)
O22 Mo5 O8 C2 33.7(2)
O22 Mo5 O2 Mo4 90.10(10)
O22 Mo5 O2 Cr1 -167.43(11)
O22 Mo5 O2 C3 -35.7(2)
O8 Mo6 O4 Cr1 -89.30(10)
O8 Mo6 O4 Mo5 17.39(8)
O8 Mo6 O1 Mo1 -179.85(8)
O8 Mo6 O1 Cr1 78.19(9)
O8 Mo6 O1 C1 -53.78(19)
O8 Mo6 O7 Mo1 -47.2(2)
O8 Mo5 O9 Mo4 45.5(2)
O8 Mo5 O4 Mo6 -17.49(8)
O8 Mo5 O4 Cr1 88.80(10)
O8 Mo5 O2 Mo4 179.52(8)
O8 Mo5 O2 Cr1 -78.02(9)
O8 Mo5 O2 C3 53.77(19)
O8 C2 C4 C1 62.4(4)
O8 C2 C4 N1 179.3(3)
O8 C2 C4 C3 -63.8(3)
O6 Mo1 O12 Mo2 22.14(10)
O6 Mo1 O1 Mo6 -100.32(8)
O6 Mo1 O1 Cr1 2.17(8)
O6 Mo1 O1 C1 136.6(2)
O6 Mo1 O7 Mo6 90.14(12)
O6 Cr1 O4 Mo6 -78.10(9)
O6 Cr1 O4 Mo5 176.63(9)
O6 Cr1 O1 Mo1 -2.38(8)
O6 Cr1 O1 Mo6 90.90(9)
O6 Cr1 O1 C1 -138.1(2)
O6 Cr1 O3 Mo3 -96.85(9)
O6 Cr1 O3 Mo2 -1.62(9)
O6 Cr1 O2 Mo4 180(100)
O6 Cr1 O2 Mo5 86(2)
O6 Cr1 O2 C3 -46(2)
O6 Cr1 O5 Mo3 82.83(9)
O6 Cr1 O5 Mo4 176.83(9)
O6 Mo2 O12 Mo1 -22.18(10)
O6 Mo2 O3 Mo3 105.96(8)
O6 Mo2 O3 Cr1 1.46(8)
O6 Mo2 O11 Mo3 -93.42(12)
O18 Mo3 O3 Cr1 -171.35(10)
O18 Mo3 O3 Mo2 85.38(9)
O18 Mo3 O10 Mo4 -175.66(13)
O18 Mo3 O11 Mo2 -66.26(14)
O18 Mo3 O5 Mo4 -72.6(3)
O18 Mo3 O5 Cr1 31.6(3)
O20 Mo4 O9 Mo5 67.08(14)
O20 Mo4 O10 Mo3 179.72(14)
O20 Mo4 O2 Cr1 170.69(11)
O20 Mo4 O2 Mo5 -86.58(9)
O20 Mo4 O2 C3 37.4(2)
O20 Mo4 O5 Mo3 86.6(3)
O20 Mo4 O5 Cr1 -14.4(3)
O13 Mo1 O12 Mo2 -69.90(13)
O13 Mo1 O1 Mo6 -63.3(3)
O13 Mo1 O1 Cr1 39.2(3)
O13 Mo1 O1 C1 173.6(3)
O13 Mo1 O7 Mo6 -175.22(13)
O13 Mo1 O6 Cr1 -170.97(10)
O13 Mo1 O6 Mo2 85.18(9)
O11 Mo3 O3 Cr1 86.81(10)
O11 Mo3 O3 Mo2 -16.45(8)
O11 Mo3 O10 Mo4 55.1(2)
O11 Mo3 O5 Mo4 -176.79(9)
O11 Mo3 O5 Cr1 -72.60(9)
O11 Mo2 O12 Mo1 -61.6(2)
O11 Mo2 O3 Mo3 16.51(8)
O11 Mo2 O3 Cr1 -87.99(10)
O11 Mo2 O6 Mo1 176.33(8)
O11 Mo2 O6 Cr1 71.15(10)
O21 Mo5 O9 Mo4 -178.82(12)
O21 Mo5 O4 Mo6 81.29(11)
O21 Mo5 O4 Cr1 -172.41(11)
O21 Mo5 O8 Mo6 -68.83(12)
O21 Mo5 O8 C2 140.2(2)
O21 Mo5 O2 Mo4 -99.9(3)
O21 Mo5 O2 Cr1 2.5(4)
O21 Mo5 O2 C3 134.3(3)
O2 Mo4 O9 Mo5 -19.26(10)
O2 Mo4 O10 Mo3 -91.87(13)
O2 Mo4 O5 Mo3 103.95(8)
O2 Mo4 O5 Cr1 2.94(8)
O2 Cr1 O4 Mo6 99.45(9)
O2 Cr1 O4 Mo5 -5.82(9)
O2 Cr1 O1 Mo1 177.73(8)
O2 Cr1 O1 Mo6 -88.99(9)
O2 Cr1 O1 C1 42.0(2)
O2 Cr1 O3 Mo3 85.61(9)
O2 Cr1 O3 Mo2 -179.17(9)
O2 Cr1 O6 Mo1 5(2)
O2 Cr1 O6 Mo2 100(2)
O2 Cr1 O5 Mo3 -97.32(9)
O2 Cr1 O5 Mo4 -3.32(9)
O2 Mo5 O9 Mo4 19.36(10)
O2 Mo5 O4 Mo6 -101.07(9)
O2 Mo5 O4 Cr1 5.23(8)
O2 Mo5 O8 Mo6 93.52(10)
O2 Mo5 O8 C2 -57.5(2)
O5 Mo3 O3 Cr1 -1.15(8)
O5 Mo3 O3 Mo2 -104.41(8)
O5 Mo3 O10 Mo4 21.04(11)
O5 Mo3 O11 Mo2 94.34(12)
O5 Mo4 O9 Mo5 -90.73(12)
O5 Mo4 O10 Mo3 -21.35(11)
O5 Mo4 O2 Cr1 -2.93(8)
O5 Mo4 O2 Mo5 99.79(8)
O5 Mo4 O2 C3 -136.2(2)
O5 Cr1 O4 Mo6 -176.46(8)
O5 Cr1 O4 Mo5 78.28(9)
O5 Cr1 O1 Mo1 -164.6(18)
O5 Cr1 O1 Mo6 -71.3(18)
O5 Cr1 O1 C1 59.7(19)
O5 Cr1 O3 Mo3 1.31(9)
O5 Cr1 O3 Mo2 96.53(9)
O5 Cr1 O6 Mo1 -178.35(9)
O5 Cr1 O6 Mo2 -83.25(9)
O5 Cr1 O2 Mo4 3.22(8)
O5 Cr1 O2 Mo5 -90.35(9)
O5 Cr1 O2 C3 137.8(2)
O23 Mo6 O4 Cr1 172.68(10)
O23 Mo6 O4 Mo5 -80.63(10)
O23 Mo6 O1 Mo1 100.6(3)
O23 Mo6 O1 Cr1 -1.3(4)
O23 Mo6 O1 C1 -133.3(3)
O23 Mo6 O7 Mo1 176.84(12)
O23 Mo6 O8 Mo5 70.19(12)
O23 Mo6 O8 C2 -139.1(2)
C2 C4 C3 O2 60.7(3)
C14 C13 N2 C5 -171.8(3)
C14 C13 N2 C17 -52.6(3)
C14 C13 N2 C9 66.6(3)
C13 C14 C15 C16 -178.2(3)
C13 N2 C17 C18 -54.2(4)
C13 N2 C9 C10 168.8(3)
C6 C5 N2 C13 -62.4(3)
C6 C5 N2 C17 177.0(2)
C6 C5 N2 C9 57.2(3)
C5 C6 C7 C8 -176.4(3)
C5 N2 C17 C18 65.2(3)
C5 N2 C9 C10 49.0(3)
C15 C14 C13 N2 -178.7(2)
N2 C17 C18 C19 174.5(3)
N2 C9 C10 C11 173.8(3)
C1 C4 C3 O2 -64.6(3)
C31 C30 C29 N3 178.9(3)
N1 C4 C3 O2 178.6(3)
N3 C33 C34 C35 157.5(3)
N3 C25 C26 C27 176.7(3)
N3 C21 C22 C23 -175.6(3)
C33 N3 C25 C26 -69.1(3)
C33 N3 C21 C22 175.8(3)
C33 N3 C29 C30 -46.6(4)
C33 C34 C35 C36 165.5(3)
C17 N2 C9 C10 -70.8(3)
C17 C18 C19 C20 -176.3(3)
C9 N2 C17 C18 -173.2(3)
C9 C10 C11 C12 66.7(4)
C28 C27 C26 C25 172.4(3)
C40 N5 C41 O26 0.1(6)
C25 N3 C33 C34 178.3(3)
C25 N3 C21 C22 57.9(4)
C25 N3 C29 C30 71.9(3)
C21 N3 C33 C34 58.2(4)
C21 N3 C25 C26 49.4(4)
C21 N3 C29 C30 -166.6(3)
C21 C22 C23 C24 -178.9(3)
C29 C30 C31 C32 -177.4(3)
C29 N3 C33 C34 -62.3(4)
C29 N3 C25 C26 169.8(3)
C29 N3 C21 C22 -62.3(4)
C38 N4 C37 O27 1.5(6)
C42 N5 C41 O26 178.0(3)
C39 N4 C37 O27 179.9(3)
C7 C6 C5 N2 -171.2(3)
C43 N6 C44 O25 170.3(4)
C45 N6 C44 O25 2.3(7)
